data_4072008
loop_
_publ_author_name
'Luzyanin, Konstantin V.'
'Pombeiro, Armando J. L.'
'Haukka, Matti'
'Kukushkin, Vadim Yu.'

_publ_section_title
;
 Coupling between 3-Iminoisoindolin-1-ones and Complexed Isonitriles as a
 Metal-Mediated Route to a Novel Type of Palladium and Platinum
 Iminocarbene Species
;
_journal_issue 20
_journal_name_full Organometallics
_journal_page_first 5379
_journal_paper_doi 10.1021/om800517c
_journal_volume 27
_journal_year 2008
_chemical_formula_moiety 'C22 H27 Cl N4 O Pd'
_chemical_formula_sum 'C22 H27 Cl N4 O Pd'
_chemical_formula_weight 505.33
_chemical_name_systematic
;
 ?
;
_space_group_IT_number 2
_symmetry_cell_setting triclinic
_symmetry_space_group_name_Hall '-P 1'
_symmetry_space_group_name_H-M 'P -1'
_atom_sites_solution_hydrogens mixed
_atom_sites_solution_primary direct
_atom_sites_solution_secondary difmap
_audit_creation_method SHELXL-97
_cell_angle_alpha 109.128(2)
_cell_angle_beta 107.747(2)
_cell_angle_gamma 93.895(3)
_cell_formula_units_Z 2
_cell_length_a 8.9322(3)
_cell_length_b 11.5556(5)
_cell_length_c 11.6712(5)
_cell_measurement_temperature 120(2)
_cell_volume 1064.97(8)
_computing_cell_refinement 'Denzo/Scalepack (Otwinowski & Minor, 1997)'
_computing_data_collection 'Collect (Bruker AXS BV, 1997-2004)'
_computing_data_reduction 'Denzo/Scalepack (Otwinowski & Minor, 1997)'
_computing_molecular_graphics 'Diamond v.3.1e (Brandenburg, 2007)'
_computing_publication_material 'SHELXL-97 (Sheldrick, 1997)'
_computing_structure_refinement 'SHELXL-97 (Sheldrick, 1997)'
_computing_structure_solution 'SIR97 (Altomare et al., 1997)'
_diffrn_ambient_temperature 120(2)
_diffrn_detector_area_resol_mean 9
_diffrn_measured_fraction_theta_full 0.991
_diffrn_measured_fraction_theta_max 0.991
_diffrn_measurement_device '95mm CCD camera on \k-goniostat'
_diffrn_measurement_device_type 'Nonius KappaCCD'
_diffrn_measurement_method '\f scans and \w scans with \k offset'
_diffrn_radiation_monochromator 'horizontally mounted graphite crystal'
_diffrn_radiation_source 'fine-focus sealed tube'
_diffrn_radiation_type MoK\a
_diffrn_radiation_wavelength 0.71073
_diffrn_reflns_av_R_equivalents 0.0530
_diffrn_reflns_av_sigmaI/netI 0.0453
_diffrn_reflns_limit_h_max 11
_diffrn_reflns_limit_h_min -10
_diffrn_reflns_limit_k_max 14
_diffrn_reflns_limit_k_min -14
_diffrn_reflns_limit_l_max 14
_diffrn_reflns_limit_l_min -14
_diffrn_reflns_number 19446
_diffrn_reflns_theta_full 26.75
_diffrn_reflns_theta_max 26.75
_diffrn_reflns_theta_min 2.44
_exptl_absorpt_coefficient_mu 1.018
_exptl_absorpt_correction_T_max 0.9424
_exptl_absorpt_correction_T_min 0.8420
_exptl_absorpt_correction_type multi-scan
_exptl_absorpt_process_details 'SORTAV (Blessing, 1995)'
_exptl_crystal_density_diffrn 1.576
_exptl_crystal_density_method 'not measured'
_exptl_crystal_F_000 516
_exptl_crystal_size_max 0.17
_exptl_crystal_size_mid 0.07
_exptl_crystal_size_min 0.06
_refine_diff_density_max 0.616
_refine_diff_density_min -0.706
_refine_diff_density_rms 0.090
_refine_ls_extinction_method none
_refine_ls_goodness_of_fit_ref 1.054
_refine_ls_hydrogen_treatment mixed
_refine_ls_matrix_type full
_refine_ls_number_parameters 266
_refine_ls_number_reflns 4493
_refine_ls_number_restraints 0
_refine_ls_restrained_S_all 1.054
_refine_ls_R_factor_all 0.0451
_refine_ls_R_factor_gt 0.0318
_refine_ls_shift/su_max 0.001
_refine_ls_shift/su_mean 0.000
_refine_ls_structure_factor_coef Fsqd
_refine_ls_weighting_details 'calc w=1/[\s^2^(Fo^2^)+(0.0239P)^2^+0.7993P] where P=(Fo^2^+2Fc^2^)/3'
_refine_ls_weighting_scheme calc
_refine_ls_wR_factor_gt 0.0631
_refine_ls_wR_factor_ref 0.0673
_reflns_number_gt 3810
_reflns_number_total 4493
_reflns_threshold_expression >2sigma(I)
_cod_data_source_file om800517c_si_001.cif
_cod_data_source_block 10
_cod_original_cell_volume 1064.97(7)
_cod_database_code 4072008

loop_
_symmetry_equiv_pos_as_xyz
'x, y, z'
'-x, -y, -z'

loop_
_atom_site_label
_atom_site_type_symbol
_atom_site_fract_x
_atom_site_fract_y
_atom_site_fract_z
_atom_site_U_iso_or_equiv
_atom_site_adp_type
_atom_site_occupancy
_atom_site_symmetry_multiplicity
_atom_site_calc_flag
_atom_site_refinement_flags
Pd1 Pd 0.09626(2) 0.171382(19) 0.82576(2) 0.01976(7) Uani 1 1 d .
Cl1 Cl 0.07255(8) 0.17113(6) 1.01866(7) 0.02422(15) Uani 1 1 d .
O1 O 0.0515(2) 0.29750(18) 0.5734(2) 0.0288(5) Uani 1 1 d .
N1 N 0.1390(3) 0.1505(2) 0.6623(2) 0.0206(5) Uani 1 1 d .
N2 N 0.2550(3) -0.0168(2) 0.6996(2) 0.0213(5) Uani 1 1 d .
N3 N 0.2235(3) -0.0422(2) 0.8784(2) 0.0207(5) Uani 1 1 d .
N4 N -0.0738(3) 0.4042(2) 0.8238(2) 0.0246(5) Uani 1 1 d .
C1 C 0.1124(3) 0.2059(3) 0.5700(3) 0.0228(6) Uani 1 1 d .
C2 C 0.1765(3) 0.1323(2) 0.4692(3) 0.0210(6) Uani 1 1 d .
C3 C 0.1794(3) 0.1452(3) 0.3568(3) 0.0244(6) Uani 1 1 d .
H3 H 0.1345 0.2084 0.3303 0.029 Uiso 1 1 calc R
C4 C 0.2506(3) 0.0619(3) 0.2831(3) 0.0267(6) Uani 1 1 d .
H4 H 0.2544 0.0685 0.2050 0.032 Uiso 1 1 calc R
C5 C 0.3160(3) -0.0307(3) 0.3217(3) 0.0258(6) Uani 1 1 d .
H5 H 0.3650 -0.0856 0.2702 0.031 Uiso 1 1 calc R
C6 C 0.3110(3) -0.0441(3) 0.4349(3) 0.0231(6) Uani 1 1 d .
H6 H 0.3540 -0.1082 0.4610 0.028 Uiso 1 1 calc R
C7 C 0.2410(3) 0.0391(2) 0.5079(3) 0.0208(6) Uani 1 1 d .
C8 C 0.2156(3) 0.0525(2) 0.6296(3) 0.0208(6) Uani 1 1 d .
C9 C 0.2019(3) 0.0222(2) 0.8029(3) 0.0204(6) Uani 1 1 d .
C10 C 0.3063(3) -0.1502(2) 0.8684(3) 0.0205(6) Uani 1 1 d .
H10 H 0.3999 -0.1349 0.8419 0.025 Uiso 1 1 calc R
C11 C 0.1959(3) -0.2705(2) 0.7682(3) 0.0221(6) Uani 1 1 d .
H11A H 0.1636 -0.2643 0.6817 0.027 Uiso 1 1 calc R
H11B H 0.0982 -0.2833 0.7891 0.027 Uiso 1 1 calc R
C12 C 0.2813(3) -0.3814(3) 0.7664(3) 0.0242(6) Uani 1 1 d .
H12A H 0.2069 -0.4594 0.7035 0.029 Uiso 1 1 calc R
H12B H 0.3738 -0.3719 0.7382 0.029 Uiso 1 1 calc R
C13 C 0.3391(3) -0.3899(3) 0.8998(3) 0.0257(6) Uani 1 1 d .
H13A H 0.2459 -0.4052 0.9255 0.031 Uiso 1 1 calc R
H13B H 0.3960 -0.4608 0.8970 0.031 Uiso 1 1 calc R
C14 C 0.4505(3) -0.2700(3) 0.9989(3) 0.0261(6) Uani 1 1 d .
H14A H 0.5477 -0.2584 0.9770 0.031 Uiso 1 1 calc R
H14B H 0.4838 -0.2761 1.0855 0.031 Uiso 1 1 calc R
C15 C 0.3681(3) -0.1575(2) 1.0024(3) 0.0215(6) Uani 1 1 d .
H15A H 0.2776 -0.1646 1.0335 0.026 Uiso 1 1 calc R
H15B H 0.4449 -0.0801 1.0635 0.026 Uiso 1 1 calc R
C18 C -0.0106(3) 0.3228(3) 0.8296(3) 0.0238(6) Uani 1 1 d .
C19 C -0.1555(3) 0.5050(3) 0.8037(3) 0.0247(6) Uani 1 1 d .
H17 H -0.0878 0.5866 0.8681 0.030 Uiso 1 1 calc R
C16 C -0.1784(3) 0.5019(3) 0.6673(3) 0.0274(6) Uani 1 1 d .
H16A H -0.2174 0.5778 0.6584 0.033 Uiso 1 1 calc R
H16B H -0.0739 0.5026 0.6544 0.033 Uiso 1 1 calc R
C17 C -0.2955(3) 0.3884(3) 0.5644(3) 0.0290(6) Uani 1 1 d .
H17A H -0.2492 0.3130 0.5648 0.035 Uiso 1 1 calc R
H17B H -0.3136 0.3942 0.4786 0.035 Uiso 1 1 calc R
C20 C -0.4556(4) 0.3753(3) 0.5853(3) 0.0333(7) Uani 1 1 d .
H20A H -0.5088 0.4451 0.5734 0.040 Uiso 1 1 calc R
H20B H -0.5257 0.2965 0.5200 0.040 Uiso 1 1 calc R
C21 C -0.4326(4) 0.3758(3) 0.7201(3) 0.0312(7) Uani 1 1 d .
H21A H -0.5370 0.3736 0.7332 0.037 Uiso 1 1 calc R
H21B H -0.3919 0.3002 0.7282 0.037 Uiso 1 1 calc R
C22 C -0.3157(3) 0.4908(3) 0.8235(3) 0.0277(6) Uani 1 1 d .
H22A H -0.2979 0.4854 0.9094 0.033 Uiso 1 1 calc R
H22B H -0.3629 0.5656 0.8223 0.033 Uiso 1 1 calc R
H3N H 0.181(4) -0.022(3) 0.934(3) 0.032(9) Uiso 1 1 d .

loop_
_atom_site_aniso_label
_atom_site_aniso_U_11
_atom_site_aniso_U_22
_atom_site_aniso_U_33
_atom_site_aniso_U_23
_atom_site_aniso_U_13
_atom_site_aniso_U_12
Pd1 0.02036(11) 0.01772(11) 0.02307(12) 0.00819(9) 0.00858(9) 0.00691(8)
Cl1 0.0296(4) 0.0215(3) 0.0261(4) 0.0093(3) 0.0143(3) 0.0098(3)
O1 0.0340(11) 0.0252(11) 0.0344(12) 0.0157(10) 0.0146(10) 0.0143(9)
N1 0.0207(11) 0.0178(11) 0.0242(13) 0.0070(10) 0.0094(10) 0.0050(9)
N2 0.0222(12) 0.0211(12) 0.0241(13) 0.0101(10) 0.0104(10) 0.0063(9)
N3 0.0231(12) 0.0195(12) 0.0240(13) 0.0089(10) 0.0125(11) 0.0080(9)
N4 0.0255(12) 0.0221(12) 0.0258(13) 0.0082(11) 0.0078(10) 0.0100(10)
C1 0.0201(14) 0.0207(14) 0.0263(16) 0.0098(12) 0.0053(12) 0.0016(11)
C2 0.0182(13) 0.0175(13) 0.0235(15) 0.0057(12) 0.0045(11) 0.0004(10)
C3 0.0216(14) 0.0233(15) 0.0273(16) 0.0124(13) 0.0043(12) 0.0021(11)
C4 0.0296(15) 0.0287(16) 0.0210(15) 0.0101(13) 0.0074(12) 0.0026(12)
C5 0.0270(15) 0.0260(15) 0.0237(15) 0.0067(13) 0.0105(12) 0.0061(12)
C6 0.0217(14) 0.0219(14) 0.0253(15) 0.0095(12) 0.0061(12) 0.0063(11)
C7 0.0191(13) 0.0195(14) 0.0231(15) 0.0088(12) 0.0055(11) 0.0020(11)
C8 0.0173(13) 0.0185(13) 0.0261(15) 0.0081(12) 0.0071(11) 0.0021(10)
C9 0.0163(13) 0.0194(14) 0.0228(15) 0.0062(12) 0.0054(11) 0.0011(10)
C10 0.0204(13) 0.0197(14) 0.0246(15) 0.0089(12) 0.0102(12) 0.0083(11)
C11 0.0248(14) 0.0222(14) 0.0221(15) 0.0097(12) 0.0094(12) 0.0080(11)
C12 0.0261(15) 0.0213(14) 0.0257(16) 0.0076(12) 0.0100(12) 0.0081(12)
C13 0.0296(15) 0.0240(15) 0.0300(16) 0.0139(13) 0.0132(13) 0.0119(12)
C14 0.0278(15) 0.0306(16) 0.0251(16) 0.0139(13) 0.0105(13) 0.0124(12)
C15 0.0207(13) 0.0216(14) 0.0225(15) 0.0073(12) 0.0084(12) 0.0055(11)
C18 0.0241(14) 0.0236(15) 0.0230(15) 0.0080(13) 0.0076(12) 0.0054(12)
C19 0.0264(15) 0.0161(13) 0.0301(16) 0.0075(12) 0.0076(13) 0.0085(11)
C16 0.0276(15) 0.0247(15) 0.0371(18) 0.0169(14) 0.0139(14) 0.0097(12)
C17 0.0313(16) 0.0329(17) 0.0259(16) 0.0125(14) 0.0116(13) 0.0086(13)
C20 0.0258(16) 0.0391(18) 0.0334(18) 0.0136(15) 0.0075(14) 0.0059(13)
C21 0.0291(16) 0.0312(17) 0.0414(19) 0.0174(15) 0.0183(14) 0.0093(13)
C22 0.0325(16) 0.0274(16) 0.0293(17) 0.0128(13) 0.0141(13) 0.0148(13)

loop_
_atom_type_symbol
_atom_type_description
_atom_type_scat_dispersion_real
_atom_type_scat_dispersion_imag
_atom_type_scat_source
C C 0.0033 0.0016 'International Tables Vol C Tables 4.2.6.8 and 6.1.1.4'
H H 0.0000 0.0000 'International Tables Vol C Tables 4.2.6.8 and 6.1.1.4'
N N 0.0061 0.0033 'International Tables Vol C Tables 4.2.6.8 and 6.1.1.4'
O O 0.0106 0.0060 'International Tables Vol C Tables 4.2.6.8 and 6.1.1.4'
Cl Cl 0.1484 0.1585 'International Tables Vol C Tables 4.2.6.8 and 6.1.1.4'
Pd Pd -0.9988 1.0072 'International Tables Vol C Tables 4.2.6.8 and 6.1.1.4'

loop_
_geom_angle_atom_site_label_1
_geom_angle_atom_site_label_2
_geom_angle_atom_site_label_3
_geom_angle
_geom_angle_publ_flag
N1 Pd1 C9 78.09(10) yes
N1 Pd1 C18 95.57(10) yes
C9 Pd1 C18 173.63(11) yes
N1 Pd1 Cl1 170.58(6) yes
C9 Pd1 Cl1 92.62(8) yes
C18 Pd1 Cl1 93.74(8) ?
C8 N1 C1 109.9(2) ?
C8 N1 Pd1 111.55(17) ?
C1 N1 Pd1 138.59(18) ?
C8 N2 C9 109.5(2) yes
C9 N3 C10 126.9(2) yes
C9 N3 H3N 115(2) ?
C10 N3 H3N 118(2) ?
C18 N4 C19 174.6(3) yes
O1 C1 N1 125.9(3) ?
O1 C1 C2 127.5(2) ?
N1 C1 C2 106.6(2) ?
C3 C2 C7 121.5(2) ?
C3 C2 C1 131.1(2) ?
C7 C2 C1 107.5(2) ?
C2 C3 C4 117.5(2) ?
C2 C3 H3 121.2 ?
C4 C3 H3 121.2 ?
C5 C4 C3 121.2(3) ?
C5 C4 H4 119.4 ?
C3 C4 H4 119.4 ?
C4 C5 C6 120.9(3) ?
C4 C5 H5 119.5 ?
C6 C5 H5 119.5 ?
C7 C6 C5 117.5(2) ?
C7 C6 H6 121.2 ?
C5 C6 H6 121.2 ?
C6 C7 C2 121.3(2) ?
C6 C7 C8 132.1(2) ?
C2 C7 C8 106.6(2) ?
N2 C8 N1 122.8(2) ?
N2 C8 C7 127.6(2) ?
N1 C8 C7 109.5(2) ?
N3 C9 N2 117.2(2) ?
N3 C9 Pd1 124.8(2) ?
N2 C9 Pd1 117.99(18) ?
N3 C10 C11 111.4(2) ?
N3 C10 C15 107.6(2) ?
C11 C10 C15 111.9(2) ?
N3 C10 H10 108.6 ?
C11 C10 H10 108.6 ?
C15 C10 H10 108.6 ?
C10 C11 C12 110.2(2) ?
C10 C11 H11A 109.6 ?
C12 C11 H11A 109.6 ?
C10 C11 H11B 109.6 ?
C12 C11 H11B 109.6 ?
H11A C11 H11B 108.1 ?
C13 C12 C11 110.8(2) ?
C13 C12 H12A 109.5 ?
C11 C12 H12A 109.5 ?
C13 C12 H12B 109.5 ?
C11 C12 H12B 109.5 ?
H12A C12 H12B 108.1 ?
C14 C13 C12 110.6(2) ?
C14 C13 H13A 109.5 ?
C12 C13 H13A 109.5 ?
C14 C13 H13B 109.5 ?
C12 C13 H13B 109.5 ?
H13A C13 H13B 108.1 ?
C13 C14 C15 110.9(2) ?
C13 C14 H14A 109.5 ?
C15 C14 H14A 109.5 ?
C13 C14 H14B 109.5 ?
C15 C14 H14B 109.5 ?
H14A C14 H14B 108.0 ?
C10 C15 C14 110.7(2) ?
C10 C15 H15A 109.5 ?
C14 C15 H15A 109.5 ?
C10 C15 H15B 109.5 ?
C14 C15 H15B 109.5 ?
H15A C15 H15B 108.1 ?
N4 C18 Pd1 175.9(3) ?
N4 C19 C22 109.8(2) ?
N4 C19 C16 109.1(2) ?
C22 C19 C16 111.0(2) ?
N4 C19 H17 109.0 ?
C22 C19 H17 109.0 ?
C16 C19 H17 109.0 ?
C17 C16 C19 112.2(2) ?
C17 C16 H16A 109.2 ?
C19 C16 H16A 109.2 ?
C17 C16 H16B 109.2 ?
C19 C16 H16B 109.2 ?
H16A C16 H16B 107.9 ?
C16 C17 C20 112.0(2) ?
C16 C17 H17A 109.2 ?
C20 C17 H17A 109.2 ?
C16 C17 H17B 109.2 ?
C20 C17 H17B 109.2 ?
H17A C17 H17B 107.9 ?
C21 C20 C17 111.2(2) ?
C21 C20 H20A 109.4 ?
C17 C20 H20A 109.4 ?
C21 C20 H20B 109.4 ?
C17 C20 H20B 109.4 ?
H20A C20 H20B 108.0 ?
C22 C21 C20 111.2(2) ?
C22 C21 H21A 109.4 ?
C20 C21 H21A 109.4 ?
C22 C21 H21B 109.4 ?
C20 C21 H21B 109.4 ?
H21A C21 H21B 108.0 ?
C21 C22 C19 112.3(2) ?
C21 C22 H22A 109.2 ?
C19 C22 H22A 109.2 ?
C21 C22 H22B 109.2 ?
C19 C22 H22B 109.2 ?
H22A C22 H22B 107.9 ?

loop_
_geom_bond_atom_site_label_1
_geom_bond_atom_site_label_2
_geom_bond_distance
_geom_bond_publ_flag
Pd1 N1 2.000(2) yes
Pd1 C9 2.001(3) yes
Pd1 C18 2.044(3) yes
Pd1 Cl1 2.3256(7) yes
O1 C1 1.217(3) yes
N1 C8 1.370(3) yes
N1 C1 1.394(3) yes
N2 C8 1.313(3) yes
N2 C9 1.381(3) yes
N3 C9 1.308(3) yes
N3 C10 1.484(3) yes
N3 H3N 0.83(3) ?
N4 C18 1.140(3) yes
N4 C19 1.461(3) yes
C1 C2 1.503(4) ?
C2 C3 1.375(4) ?
C2 C7 1.393(4) ?
C3 C4 1.395(4) ?
C3 H3 0.9500 ?
C4 C5 1.389(4) ?
C4 H4 0.9500 ?
C5 C6 1.393(4) ?
C5 H5 0.9500 ?
C6 C7 1.382(4) ?
C6 H6 0.9500 ?
C7 C8 1.467(4) ?
C10 C11 1.522(4) ?
C10 C15 1.524(4) ?
C10 H10 1.0000 ?
C11 C12 1.533(3) ?
C11 H11A 0.9900 ?
C11 H11B 0.9900 ?
C12 C13 1.523(4) ?
C12 H12A 0.9900 ?
C12 H12B 0.9900 ?
C13 C14 1.519(4) ?
C13 H13A 0.9900 ?
C13 H13B 0.9900 ?
C14 C15 1.533(4) ?
C14 H14A 0.9900 ?
C14 H14B 0.9900 ?
C15 H15A 0.9900 ?
C15 H15B 0.9900 ?
C19 C22 1.523(4) ?
C19 C16 1.530(4) ?
C19 H17 1.0000 ?
C16 C17 1.508(4) ?
C16 H16A 0.9900 ?
C16 H16B 0.9900 ?
C17 C20 1.527(4) ?
C17 H17A 0.9900 ?
C17 H17B 0.9900 ?
C20 C21 1.522(4) ?
C20 H20A 0.9900 ?
C20 H20B 0.9900 ?
C21 C22 1.518(4) ?
C21 H21A 0.9900 ?
C21 H21B 0.9900 ?
C22 H22A 0.9900 ?
C22 H22B 0.9900 ?

loop_
_geom_hbond_atom_site_label_D
_geom_hbond_atom_site_label_H
_geom_hbond_atom_site_label_A
_geom_hbond_distance_DH
_geom_hbond_distance_HA
_geom_hbond_distance_DA
_geom_hbond_angle_DHA
_geom_hbond_publ_flag
N3 H3N Cl1 0.83(3) 2.52(3) 3.119(2) 130(3) yes
